data_7016213
loop_
_publ_author_name
'Koshevoy, Igor O.'
'Smirnova, Ekaterina S.'
'Haukka, Matti'
'Laguna, Antonio'
'Chueca, Jessica Camara'
'Pakkanen, Tapani A.'
'Tunik, Sergey P.'
'Ospino, Isaura'
'Crespo, Olga'

_publ_section_title
;
 Synthesis, structural characterization, photophysical properties and
 theoretical analysis of gold(i) thiolate-phosphine complexes.
;
_journal_issue 28
_journal_name_full 'Dalton transactions (Cambridge, England : 2003)'
_journal_page_first 7412
_journal_page_last 7422
_journal_paper_doi 10.1039/c1dt10437c
_journal_volume 40
_journal_year 2011
_chemical_formula_moiety 'C42 H33 Au2 P2 S, F6 P, (C H2 Cl2)'
_chemical_formula_sum 'C43 H35 Au2 Cl2 F6 P3 S'
_chemical_formula_weight 1255.51
_chemical_name_systematic
;
?
;
_space_group_IT_number 2
_symmetry_cell_setting triclinic
_symmetry_space_group_name_Hall '-P 1'
_symmetry_space_group_name_H-M 'P -1'
_atom_sites_solution_hydrogens geom
_atom_sites_solution_primary direct
_atom_sites_solution_secondary difmap
_audit_creation_method SHELXL-97
_cell_angle_alpha 64.147(2)
_cell_angle_beta 81.263(2)
_cell_angle_gamma 71.597(3)
_cell_formula_units_Z 2
_cell_length_a 12.4289(9)
_cell_length_b 14.5787(11)
_cell_length_c 14.9984(11)
_cell_measurement_reflns_used 10607
_cell_measurement_temperature 100(2)
_cell_measurement_theta_max 27.63
_cell_measurement_theta_min 2.05
_cell_volume 2320.3(3)
_computing_cell_refinement 'Denzo/Scalepack (Otwinowski & Minor, 1997)'
_computing_data_collection 'Collect (Bruker AXS BV, 1997-2008)'
_computing_data_reduction 'Denzo/Scalepack (Otwinowski & Minor, 1997)'
_computing_molecular_graphics 'Diamond v.3.2c (Brandenburg, 2009)'
_computing_publication_material 'SHELXL-97 (Sheldrick, 2008)'
_computing_structure_refinement 'SHELXL-97 (Sheldrick, 2008)'
_computing_structure_solution 'SHELXS-97 (Sheldrick, 2008)'
_diffrn_ambient_temperature 100(2)
_diffrn_detector_area_resol_mean 9
_diffrn_measured_fraction_theta_full 0.981
_diffrn_measured_fraction_theta_max 0.981
_diffrn_measurement_device '95mm CCD camera on \k-goniostat'
_diffrn_measurement_device_type 'Nonius KappaCCD'
_diffrn_measurement_method '\f scans and \w scans with \k offset'
_diffrn_radiation_monochromator 'horizontally mounted graphite crystal'
_diffrn_radiation_source 'fine-focus sealed tube'
_diffrn_radiation_type MoK\a
_diffrn_radiation_wavelength 0.71073
_diffrn_reflns_av_R_equivalents 0.0413
_diffrn_reflns_av_sigmaI/netI 0.0566
_diffrn_reflns_limit_h_max 16
_diffrn_reflns_limit_h_min -16
_diffrn_reflns_limit_k_max 18
_diffrn_reflns_limit_k_min -18
_diffrn_reflns_limit_l_max 19
_diffrn_reflns_limit_l_min -19
_diffrn_reflns_number 30867
_diffrn_reflns_theta_full 27.63
_diffrn_reflns_theta_max 27.63
_diffrn_reflns_theta_min 2.05
_exptl_absorpt_coefficient_mu 6.632
_exptl_absorpt_correction_T_max 0.6156
_exptl_absorpt_correction_T_min 0.3750
_exptl_absorpt_correction_type multi-scan
_exptl_absorpt_process_details 'SADABS-2008/1 (Sheldrick, 2008)'
_exptl_crystal_colour colourless
_exptl_crystal_density_diffrn 1.797
_exptl_crystal_density_method 'not measured'
_exptl_crystal_description block
_exptl_crystal_F_000 1200
_exptl_crystal_size_max 0.18
_exptl_crystal_size_mid 0.13
_exptl_crystal_size_min 0.08
_refine_diff_density_max 2.609
_refine_diff_density_min -2.054
_refine_diff_density_rms 0.213
_refine_ls_extinction_method none
_refine_ls_goodness_of_fit_ref 1.040
_refine_ls_hydrogen_treatment constr
_refine_ls_matrix_type full
_refine_ls_number_parameters 440
_refine_ls_number_reflns 10607
_refine_ls_number_restraints 148
_refine_ls_restrained_S_all 1.060
_refine_ls_R_factor_all 0.0861
_refine_ls_R_factor_gt 0.0527
_refine_ls_shift/su_max 0.001
_refine_ls_shift/su_mean 0.000
_refine_ls_structure_factor_coef Fsqd
_refine_ls_weighting_details 'calc w=1/[\s^2^(Fo^2^)+(0.0597P)^2^+26.7457P] where P=(Fo^2^+2Fc^2^)/3'
_refine_ls_weighting_scheme calc
_refine_ls_wR_factor_gt 0.1304
_refine_ls_wR_factor_ref 0.1440
_reflns_number_gt 7573
_reflns_number_total 10607
_reflns_threshold_expression >2sigma(I)
_cod_data_source_file c1dt10437c.txt
_cod_data_source_block 5
_cod_database_code 7016213

loop_
_symmetry_equiv_pos_as_xyz
'x, y, z'
'-x, -y, -z'

loop_
_atom_site_label
_atom_site_type_symbol
_atom_site_fract_x
_atom_site_fract_y
_atom_site_fract_z
_atom_site_U_iso_or_equiv
_atom_site_adp_type
_atom_site_occupancy
_atom_site_symmetry_multiplicity
_atom_site_calc_flag
_atom_site_refinement_flags
_atom_site_disorder_assembly
_atom_site_disorder_group
Au1 Au 0.64090(3) 0.00563(3) 0.36814(2) 0.03087(12) Uani 1 1 d . A .
Au2 Au 0.63467(3) 0.00397(3) 0.57203(2) 0.03217(12) Uani 1 1 d . . .
S1 S 0.6186(2) -0.12421(17) 0.52499(16) 0.0295(5) Uani 1 1 d . . .
P1 P 0.6637(3) 0.1368(2) 0.21955(18) 0.0446(8) Uani 1 1 d . . .
P2 P 0.6400(2) 0.1288(2) 0.6218(2) 0.0395(6) Uani 1 1 d . . .
P3 P 0.8298(2) 0.6703(2) 0.2114(2) 0.0438(7) Uani 1 1 d . . .
F1 F 0.8330(6) 0.5791(6) 0.3200(5) 0.065(2) Uani 1 1 d . . .
F2 F 0.8852(7) 0.5840(6) 0.1678(6) 0.082(3) Uani 1 1 d . . .
F3 F 0.8237(6) 0.7615(5) 0.1018(5) 0.0588(18) Uani 1 1 d . . .
F4 F 0.7743(6) 0.7577(5) 0.2539(5) 0.0564(17) Uani 1 1 d . . .
F5 F 0.9524(6) 0.6767(7) 0.2233(7) 0.081(2) Uani 1 1 d . . .
F6 F 0.7071(6) 0.6644(5) 0.2000(5) 0.0510(16) Uani 1 1 d . . .
C1 C 0.7474(5) -0.2275(4) 0.5487(5) 0.029(2) Uani 1 1 d G . .
C2 C 0.7705(6) -0.2887(6) 0.4947(5) 0.045(3) Uani 1 1 d G . .
H2 H 0.7218 -0.2703 0.4428 0.054 Uiso 1 1 calc R . .
C3 C 0.8647(7) -0.3770(6) 0.5168(6) 0.061(4) Uani 1 1 d G . .
H3 H 0.8805 -0.4189 0.4799 0.073 Uiso 1 1 calc R . .
C4 C 0.9359(6) -0.4040(5) 0.5928(6) 0.071(4) Uani 1 1 d G . .
H4 H 1.0003 -0.4643 0.6078 0.085 Uiso 1 1 calc R . .
C5 C 0.9129(6) -0.3428(6) 0.6467(5) 0.054(3) Uani 1 1 d G . .
H5 H 0.9615 -0.3612 0.6987 0.065 Uiso 1 1 calc R . .
C6 C 0.8186(6) -0.2545(5) 0.6247(4) 0.040(2) Uani 1 1 d G . .
H6 H 0.8029 -0.2126 0.6615 0.048 Uiso 1 1 calc R . .
C7 C 0.7616(10) 0.0834(10) 0.1411(8) 0.0299(12) Uani 0.493(8) 1 d PG A 1
C8 C 0.7882(10) 0.1547(7) 0.0487(8) 0.0299(12) Uani 0.493(8) 1 d PG A 1
H8 H 0.7478 0.2279 0.0253 0.036 Uiso 0.493(8) 1 calc PR A 1
C9 C 0.8739(10) 0.1190(8) -0.0095(7) 0.0299(12) Uani 0.493(8) 1 d PG A 1
H9 H 0.8920 0.1677 -0.0727 0.036 Uiso 0.493(8) 1 calc PR A 1
C10 C 0.9330(10) 0.0119(9) 0.0247(8) 0.0299(12) Uani 0.493(8) 1 d PG . 1
C11 C 0.9064(12) -0.0595(7) 0.1171(9) 0.0299(12) Uani 0.493(8) 1 d PG A 1
H11 H 0.9468 -0.1326 0.1404 0.036 Uiso 0.493(8) 1 calc PR A 1
C12 C 0.8208(13) -0.0237(9) 0.1753(7) 0.0299(12) Uani 0.493(8) 1 d PG A 1
H12 H 0.8026 -0.0725 0.2384 0.036 Uiso 0.493(8) 1 calc PR A 1
C7B C 0.7980(9) 0.0965(10) 0.1539(8) 0.0299(12) Uani 0.507(8) 1 d PG A 2
C8B C 0.8642(10) 0.1624(7) 0.0937(9) 0.0299(12) Uani 0.507(8) 1 d PG A 2
H8B H 0.8498 0.2312 0.0919 0.036 Uiso 0.507(8) 1 calc PR A 2
C9B C 0.9516(9) 0.1277(8) 0.0361(8) 0.0299(12) Uani 0.507(8) 1 d PG A 2
H9B H 0.9968 0.1727 -0.0051 0.036 Uiso 0.507(8) 1 calc PR A 2
C10B C 0.9727(10) 0.0270(9) 0.0387(8) 0.0299(12) Uani 0.507(8) 1 d PG . 2
C11B C 0.9065(12) -0.0388(7) 0.0989(10) 0.0299(12) Uani 0.507(8) 1 d PG A 2
H11B H 0.9210 -0.1076 0.1007 0.036 Uiso 0.507(8) 1 calc PR A 2
C12B C 0.8191(11) -0.0041(9) 0.1565(9) 0.0299(12) Uani 0.507(8) 1 d PG A 2
H12B H 0.7739 -0.0491 0.1977 0.036 Uiso 0.507(8) 1 calc PR A 2
C13 C 0.5400(7) 0.1987(8) 0.1436(6) 0.076(2) Uani 1 1 d GU A .
C14 C 0.4359(8) 0.2311(8) 0.1863(4) 0.077(2) Uani 1 1 d GU . .
H14 H 0.4318 0.2217 0.2534 0.093 Uiso 1 1 calc R A .
C15 C 0.3379(7) 0.2772(8) 0.1309(6) 0.081(2) Uani 1 1 d GU A .
H15 H 0.2668 0.2993 0.1601 0.097 Uiso 1 1 calc R . .
C16 C 0.3439(7) 0.2909(8) 0.0327(6) 0.081(2) Uani 1 1 d GU . .
H16 H 0.2768 0.3224 -0.0052 0.098 Uiso 1 1 calc R A .
C17 C 0.4479(8) 0.2586(8) -0.0100(4) 0.082(2) Uani 1 1 d GU A .
H17 H 0.4520 0.2679 -0.0771 0.099 Uiso 1 1 calc R . .
C18 C 0.5460(7) 0.2125(8) 0.0455(6) 0.081(2) Uani 1 1 d GU . .
H18 H 0.6171 0.1903 0.0163 0.097 Uiso 1 1 calc R A .
C19 C 0.6986(7) 0.2397(5) 0.2380(6) 0.051(3) Uani 1 1 d G A .
C20 C 0.7768(7) 0.2075(6) 0.3104(6) 0.065(4) Uani 1 1 d G . .
H20 H 0.8093 0.1340 0.3489 0.077 Uiso 1 1 calc R A .
C21 C 0.8075(7) 0.2828(9) 0.3265(7) 0.090(5) Uani 1 1 d G A .
H21 H 0.8610 0.2607 0.3760 0.107 Uiso 1 1 calc R . .
C22 C 0.7600(9) 0.3903(8) 0.2701(9) 0.088(5) Uani 1 1 d G . .
H22 H 0.7810 0.4418 0.2811 0.106 Uiso 1 1 calc R A .
C23 C 0.6818(9) 0.4225(5) 0.1977(8) 0.088(6) Uani 1 1 d G A .
H23 H 0.6494 0.4960 0.1592 0.106 Uiso 1 1 calc R . .
C24 C 0.6511(7) 0.3472(6) 0.1817(6) 0.067(4) Uani 1 1 d G . .
H24 H 0.5977 0.3693 0.1322 0.080 Uiso 1 1 calc R A .
C25 C 0.5454(6) 0.2590(4) 0.5546(5) 0.041(3) Uani 1 1 d G . .
C26 C 0.5358(6) 0.2943(5) 0.4530(5) 0.046(3) Uani 1 1 d G . .
H26 H 0.5790 0.2509 0.4205 0.056 Uiso 1 1 calc R . .
C27 C 0.4629(7) 0.3931(6) 0.3991(5) 0.056(3) Uani 1 1 d G . .
H27 H 0.4563 0.4173 0.3297 0.068 Uiso 1 1 calc R . .
C28 C 0.3996(6) 0.4566(5) 0.4467(7) 0.069(4) Uani 1 1 d G . .
H28 H 0.3498 0.5242 0.4098 0.083 Uiso 1 1 calc R . .
C29 C 0.4092(6) 0.4213(6) 0.5483(7) 0.069(4) Uani 1 1 d G . .
H29 H 0.3660 0.4647 0.5808 0.083 Uiso 1 1 calc R . .
C30 C 0.4821(7) 0.3225(6) 0.6022(5) 0.053(3) Uani 1 1 d G . .
H30 H 0.4887 0.2984 0.6716 0.063 Uiso 1 1 calc R . .
C31 C 0.5951(6) 0.0899(8) 0.7505(4) 0.0646(19) Uani 1 1 d GU . .
C32 C 0.4813(5) 0.0952(8) 0.7733(4) 0.0617(19) Uani 1 1 d GU . .
H32 H 0.4289 0.1224 0.7217 0.074 Uiso 1 1 calc R . .
C33 C 0.4441(5) 0.0605(8) 0.8716(5) 0.0622(19) Uani 1 1 d GU . .
H33 H 0.3663 0.0641 0.8872 0.075 Uiso 1 1 calc R . .
C34 C 0.5208(6) 0.0206(9) 0.9471(4) 0.0662(19) Uani 1 1 d GU . .
C35 C 0.6347(5) 0.0153(9) 0.9243(5) 0.073(2) Uani 1 1 d GU . .
H35 H 0.6871 -0.0120 0.9759 0.087 Uiso 1 1 calc R . .
C36 C 0.6718(4) 0.0499(9) 0.8260(5) 0.072(2) Uani 1 1 d GU . .
H36 H 0.7496 0.0463 0.8104 0.086 Uiso 1 1 calc R . .
C37 C 0.7801(6) 0.1443(9) 0.6131(10) 0.092(3) Uani 1 1 d GU . .
C38 C 0.7950(6) 0.2297(8) 0.6234(10) 0.096(3) Uani 1 1 d GU . .
H38 H 0.7312 0.2813 0.6334 0.116 Uiso 1 1 calc R . .
C39 C 0.9035(8) 0.2398(8) 0.6191(10) 0.099(3) Uani 1 1 d GU . .
H39 H 0.9137 0.2982 0.6261 0.118 Uiso 1 1 calc R . .
C40 C 0.9970(6) 0.1644(9) 0.6045(10) 0.098(3) Uani 1 1 d GU . .
H40 H 1.0711 0.1713 0.6015 0.118 Uiso 1 1 calc R . .
C41 C 0.9820(6) 0.0790(8) 0.5942(10) 0.097(3) Uani 1 1 d GU . .
H41 H 1.0459 0.0275 0.5842 0.116 Uiso 1 1 calc R . .
C42 C 0.8736(8) 0.0689(8) 0.5985(10) 0.094(3) Uani 1 1 d GU . .
H42 H 0.8633 0.0106 0.5914 0.113 Uiso 1 1 calc R . .
C43 C 0.8067(19) 0.4134(19) 0.817(2) 0.082(9) Uani 0.50 1 d PDU . .
H43A H 0.8620 0.4010 0.8352 0.150 Uiso 0.24 1 d P B 3
H43B H 0.7870 0.4736 0.7367 0.150 Uiso 0.24 1 d P C 3
Cl1A Cl 0.7681(9) 0.3000(7) 0.8085(6) 0.0329(13) Uani 0.24 1 d PD D 3
Cl2A Cl 0.6746(8) 0.4603(7) 0.8752(6) 0.0329(13) Uani 0.24 1 d PD D 3
H43C H 0.7911 0.4940 0.7475 0.150 Uiso 0.13 1 d P E 4
H43D H 0.8677 0.3814 0.8205 0.150 Uiso 0.13 1 d P F 4
Cl1B Cl 0.6909(14) 0.377(2) 0.8042(18) 0.0329(13) Uani 0.13 1 d PD D 4
Cl2B Cl 0.7758(18) 0.4548(15) 0.9184(11) 0.0329(13) Uani 0.13 1 d PD D 4
H43E H 0.7909 0.4950 0.7415 0.039 Uiso 0.13 1 d P G 4
H43F H 0.8661 0.3871 0.8231 0.039 Uiso 0.13 1 d P H 4
Cl1C Cl 0.7104(16) 0.364(2) 0.7941(18) 0.0329(13) Uani 0.13 1 d PD D 4
Cl2C Cl 0.7295(18) 0.4848(14) 0.8902(12) 0.0329(13) Uani 0.13 1 d PD D 4
C44 C 1.0107(14) 0.3927(16) 1.0716(13) 0.051(6) Uani 0.50 1 d PDU I 5
H44A H 1.0744 0.4051 1.0237 0.061 Uiso 0.50 1 calc PR I 5
H44B H 1.0033 0.4363 1.1087 0.061 Uiso 0.50 1 calc PR I 5
Cl3 Cl 1.0482(7) 0.2715(10) 1.1487(8) 0.106(3) Uani 0.50 1 d PDU I 5
Cl4 Cl 0.8933(9) 0.4416(9) 1.0060(8) 0.110(3) Uani 0.50 1 d PDU I 5

loop_
_atom_site_aniso_label
_atom_site_aniso_U_11
_atom_site_aniso_U_22
_atom_site_aniso_U_33
_atom_site_aniso_U_23
_atom_site_aniso_U_13
_atom_site_aniso_U_12
Au1 0.0380(2) 0.02308(19) 0.01987(17) -0.00721(14) 0.00336(14) 0.00230(15)
Au2 0.0412(2) 0.0244(2) 0.02278(18) -0.01033(14) 0.00632(15) -0.00093(16)
S1 0.0296(12) 0.0207(11) 0.0273(11) -0.0064(9) 0.0042(9) -0.0005(9)
P1 0.0550(18) 0.0275(13) 0.0225(12) -0.0031(10) 0.0154(11) 0.0079(12)
P2 0.0388(15) 0.0395(15) 0.0428(14) -0.0257(12) 0.0093(12) -0.0062(12)
P3 0.0389(16) 0.0364(15) 0.0448(15) -0.0123(12) -0.0014(12) -0.0021(12)
F1 0.052(4) 0.060(5) 0.050(4) 0.002(3) -0.012(3) -0.005(3)
F2 0.090(6) 0.049(4) 0.093(6) -0.035(4) 0.040(5) -0.013(4)
F3 0.082(5) 0.049(4) 0.042(4) -0.012(3) 0.003(3) -0.027(4)
F4 0.061(4) 0.056(4) 0.057(4) -0.030(3) -0.003(3) -0.012(3)
F5 0.040(4) 0.076(6) 0.108(7) -0.022(5) -0.009(4) -0.011(4)
F6 0.054(4) 0.048(4) 0.047(4) -0.014(3) -0.007(3) -0.016(3)
C1 0.027(5) 0.024(5) 0.027(4) -0.007(4) -0.004(4) -0.001(4)
C2 0.042(6) 0.040(6) 0.050(6) -0.026(5) -0.014(5) 0.008(5)
C3 0.059(8) 0.051(8) 0.073(9) -0.040(7) -0.010(7) 0.011(6)
C4 0.064(9) 0.046(7) 0.075(9) -0.028(7) -0.020(7) 0.035(6)
C5 0.045(7) 0.064(8) 0.038(6) -0.017(6) -0.014(5) 0.007(6)
C6 0.042(6) 0.043(6) 0.031(5) -0.016(4) 0.003(4) -0.007(5)
C7 0.032(3) 0.027(3) 0.026(2) -0.012(2) 0.006(2) -0.005(2)
C8 0.032(3) 0.027(3) 0.026(2) -0.012(2) 0.006(2) -0.005(2)
C9 0.032(3) 0.027(3) 0.026(2) -0.012(2) 0.006(2) -0.005(2)
C10 0.032(3) 0.027(3) 0.026(2) -0.012(2) 0.006(2) -0.005(2)
C11 0.032(3) 0.027(3) 0.026(2) -0.012(2) 0.006(2) -0.005(2)
C12 0.032(3) 0.027(3) 0.026(2) -0.012(2) 0.006(2) -0.005(2)
C7B 0.032(3) 0.027(3) 0.026(2) -0.012(2) 0.006(2) -0.005(2)
C8B 0.032(3) 0.027(3) 0.026(2) -0.012(2) 0.006(2) -0.005(2)
C9B 0.032(3) 0.027(3) 0.026(2) -0.012(2) 0.006(2) -0.005(2)
C10B 0.032(3) 0.027(3) 0.026(2) -0.012(2) 0.006(2) -0.005(2)
C11B 0.032(3) 0.027(3) 0.026(2) -0.012(2) 0.006(2) -0.005(2)
C12B 0.032(3) 0.027(3) 0.026(2) -0.012(2) 0.006(2) -0.005(2)
C13 0.101(5) 0.070(4) 0.033(3) -0.018(3) -0.014(3) 0.008(4)
C14 0.100(5) 0.072(4) 0.035(3) -0.015(3) -0.015(3) 0.005(4)
C15 0.102(5) 0.074(4) 0.038(3) -0.013(3) -0.016(3) 0.005(4)
C16 0.104(5) 0.074(4) 0.038(3) -0.014(3) -0.017(3) 0.007(4)
C17 0.105(5) 0.074(4) 0.038(3) -0.016(3) -0.016(3) 0.011(4)
C18 0.104(5) 0.073(4) 0.036(3) -0.017(3) -0.014(3) 0.012(4)
C19 0.042(6) 0.030(6) 0.050(6) -0.003(5) 0.030(5) -0.004(5)
C20 0.038(7) 0.059(8) 0.074(9) -0.016(7) 0.024(6) -0.011(6)
C21 0.052(9) 0.103(14) 0.116(14) -0.036(12) 0.021(9) -0.049(10)
C22 0.074(11) 0.069(11) 0.105(13) -0.018(10) 0.021(10) -0.035(9)
C23 0.091(12) 0.044(8) 0.088(12) -0.002(8) 0.038(10) -0.021(8)
C24 0.072(9) 0.037(7) 0.067(8) -0.011(6) 0.036(7) -0.015(6)
C25 0.037(6) 0.031(5) 0.058(7) -0.026(5) 0.019(5) -0.010(5)
C26 0.044(6) 0.036(6) 0.057(7) -0.025(5) 0.013(5) -0.008(5)
C27 0.054(8) 0.029(6) 0.075(9) -0.017(6) 0.003(6) -0.007(5)
C28 0.052(8) 0.032(7) 0.118(13) -0.031(8) -0.001(8) -0.003(6)
C29 0.060(9) 0.050(8) 0.111(12) -0.052(9) 0.019(8) -0.016(7)
C30 0.051(7) 0.041(7) 0.074(8) -0.038(6) 0.018(6) -0.012(6)
C31 0.034(3) 0.126(5) 0.047(3) -0.054(4) 0.008(2) -0.018(3)
C32 0.033(3) 0.124(5) 0.047(3) -0.055(4) 0.007(2) -0.020(3)
C33 0.033(3) 0.124(5) 0.047(3) -0.055(4) 0.007(2) -0.020(3)
C34 0.034(3) 0.128(5) 0.048(3) -0.053(4) 0.008(2) -0.018(3)
C35 0.036(3) 0.134(5) 0.051(3) -0.048(4) 0.009(3) -0.017(3)
C36 0.036(3) 0.132(5) 0.050(3) -0.049(4) 0.009(3) -0.016(3)
C37 0.043(4) 0.105(6) 0.156(7) -0.084(5) 0.027(4) -0.025(4)
C38 0.045(4) 0.107(6) 0.160(7) -0.082(6) 0.027(4) -0.025(4)
C39 0.045(4) 0.109(6) 0.161(7) -0.080(6) 0.027(4) -0.025(4)
C40 0.044(4) 0.109(6) 0.160(7) -0.079(6) 0.027(4) -0.025(4)
C41 0.043(4) 0.108(6) 0.158(7) -0.079(6) 0.027(4) -0.024(4)
C42 0.043(4) 0.106(6) 0.157(7) -0.082(6) 0.027(4) -0.024(4)
C43 0.081(12) 0.093(12) 0.068(11) -0.040(9) 0.021(8) -0.019(9)
Cl1A 0.045(4) 0.030(3) 0.020(2) -0.010(2) -0.006(2) -0.003(3)
Cl2A 0.045(4) 0.030(3) 0.020(2) -0.010(2) -0.006(2) -0.003(3)
Cl1B 0.045(4) 0.030(3) 0.020(2) -0.010(2) -0.006(2) -0.003(3)
Cl2B 0.045(4) 0.030(3) 0.020(2) -0.010(2) -0.006(2) -0.003(3)
Cl1C 0.045(4) 0.030(3) 0.020(2) -0.010(2) -0.006(2) -0.003(3)
Cl2C 0.045(4) 0.030(3) 0.020(2) -0.010(2) -0.006(2) -0.003(3)
C44 0.014(9) 0.098(18) 0.063(13) -0.063(14) 0.010(9) -0.007(10)
Cl3 0.067(5) 0.179(8) 0.106(6) -0.087(6) 0.016(4) -0.048(5)
Cl4 0.093(7) 0.131(9) 0.130(8) -0.076(7) 0.008(6) -0.035(6)

loop_
_atom_type_symbol
_atom_type_description
_atom_type_scat_dispersion_real
_atom_type_scat_dispersion_imag
_atom_type_scat_source
C C 0.0033 0.0016 'International Tables Vol C Tables 4.2.6.8 and 6.1.1.4'
H H 0.0000 0.0000 'International Tables Vol C Tables 4.2.6.8 and 6.1.1.4'
F F 0.0171 0.0103 'International Tables Vol C Tables 4.2.6.8 and 6.1.1.4'
P P 0.1023 0.0942 'International Tables Vol C Tables 4.2.6.8 and 6.1.1.4'
S S 0.1246 0.1234 'International Tables Vol C Tables 4.2.6.8 and 6.1.1.4'
Cl Cl 0.1484 0.1585 'International Tables Vol C Tables 4.2.6.8 and 6.1.1.4'
Au Au -2.0133 8.8022 'International Tables Vol C Tables 4.2.6.8 and 6.1.1.4'

loop_
_geom_angle_atom_site_label_1
_geom_angle_atom_site_label_2
_geom_angle_atom_site_label_3
_geom_angle
_geom_angle_site_symmetry_1
_geom_angle_site_symmetry_3
_geom_angle_publ_flag
P1 Au1 S1 177.08(10) . . yes
P1 Au1 Au2 127.61(8) . . yes
S1 Au1 Au2 49.47(6) . . yes
P2 Au2 S1 176.66(9) . . yes
P2 Au2 Au1 132.19(7) . . yes
S1 Au2 Au1 49.39(5) . . yes
C1 S1 Au1 106.0(2) . . yes
C1 S1 Au2 109.6(2) . . yes
Au1 S1 Au2 81.14(8) . . yes
C13 P1 C7 99.3(5) . . ?
C13 P1 C19 107.9(5) . . ?
C7 P1 C19 115.0(5) . . ?
C13 P1 C7B 114.1(5) . . ?
C19 P1 C7B 97.2(5) . . ?
C13 P1 Au1 113.5(4) . . ?
C7 P1 Au1 110.9(4) . . ?
C19 P1 Au1 109.9(3) . . ?
C7B P1 Au1 112.8(4) . . ?
C37 P2 C31 107.1(5) . . ?
C37 P2 C25 107.4(5) . . ?
C31 P2 C25 106.0(4) . . ?
C37 P2 Au2 113.0(3) . . ?
C31 P2 Au2 109.1(4) . . ?
C25 P2 Au2 113.9(3) . . ?
F2 P3 F1 90.4(4) . . ?
F2 P3 F4 179.4(5) . . ?
F1 P3 F4 90.2(4) . . ?
F2 P3 F6 89.8(4) . . ?
F1 P3 F6 88.3(4) . . ?
F4 P3 F6 90.2(4) . . ?
F2 P3 F3 89.4(4) . . ?
F1 P3 F3 178.5(4) . . ?
F4 P3 F3 90.0(4) . . ?
F6 P3 F3 90.3(4) . . ?
F2 P3 F5 90.6(5) . . ?
F1 P3 F5 91.6(4) . . ?
F4 P3 F5 89.4(4) . . ?
F6 P3 F5 179.6(5) . . ?
F3 P3 F5 89.9(4) . . ?
C2 C1 C6 120.0 . . ?
C2 C1 S1 117.6(4) . . ?
C6 C1 S1 122.1(4) . . ?
C3 C2 C1 120.0 . . ?
C3 C2 H2 120.0 . . ?
C1 C2 H2 120.0 . . ?
C4 C3 C2 120.0 . . ?
C4 C3 H3 120.0 . . ?
C2 C3 H3 120.0 . . ?
C5 C4 C3 120.0 . . ?
C5 C4 H4 120.0 . . ?
C3 C4 H4 120.0 . . ?
C4 C5 C6 120.0 . . ?
C4 C5 H5 120.0 . . ?
C6 C5 H5 120.0 . . ?
C5 C6 C1 120.0 . . ?
C5 C6 H6 120.0 . . ?
C1 C6 H6 120.0 . . ?
C8 C7 C12 120.0 . . ?
C8 C7 P1 117.7(7) . . ?
C12 C7 P1 121.8(7) . . ?
C7 C8 C9 120.0 . . ?
C7 C8 H8 120.0 . . ?
C9 C8 H8 120.0 . . ?
C10 C9 C8 120.0 . . ?
C10 C9 H9 120.0 . . ?
C8 C9 H9 120.0 . . ?
C9 C10 C11 120.0 . . ?
C9 C10 C10 113.8(14) . 2_755 ?
C11 C10 C10 120.6(14) . 2_755 ?
C12 C11 C10 120.0 . . ?
C12 C11 H11 120.0 . . ?
C10 C11 H11 120.0 . . ?
C11 C12 C7 120.0 . . ?
C11 C12 H12 120.0 . . ?
C7 C12 H12 120.0 . . ?
C8B C7B C12B 120.0 . . ?
C8B C7B P1 125.8(7) . . ?
C12B C7B P1 113.4(7) . . ?
C9B C8B C7B 120.0 . . ?
C9B C8B H8B 120.0 . . ?
C7B C8B H8B 120.0 . . ?
C10B C9B C8B 120.0 . . ?
C10B C9B H9B 120.0 . . ?
C8B C9B H9B 120.0 . . ?
C9B C10B C11B 120.0 . . ?
C9B C10B C10B 134.9(14) . 2_755 ?
C11B C10B C10B 101.1(14) . 2_755 ?
C12B C11B C10B 120.0 . . ?
C12B C11B H11B 120.0 . . ?
C10B C11B H11B 120.0 . . ?
C11B C12B C7B 120.0 . . ?
C11B C12B H12B 120.0 . . ?
C7B C12B H12B 120.0 . . ?
C14 C13 C18 120.0 . . ?
C14 C13 P1 118.2(5) . . ?
C18 C13 P1 121.8(5) . . ?
C13 C14 C15 120.0 . . ?
C13 C14 H14 120.0 . . ?
C15 C14 H14 120.0 . . ?
C16 C15 C14 120.0 . . ?
C16 C15 H15 120.0 . . ?
C14 C15 H15 120.0 . . ?
C17 C16 C15 120.0 . . ?
C17 C16 H16 120.0 . . ?
C15 C16 H16 120.0 . . ?
C16 C17 C18 120.0 . . ?
C16 C17 H17 120.0 . . ?
C18 C17 H17 120.0 . . ?
C17 C18 C13 120.0 . . ?
C17 C18 H18 120.0 . . ?
C13 C18 H18 120.0 . . ?
C20 C19 C24 120.0 . . ?
C20 C19 P1 117.7(5) . . ?
C24 C19 P1 122.3(5) . . ?
C19 C20 C21 120.0 . . ?
C19 C20 H20 120.0 . . ?
C21 C20 H20 120.0 . . ?
C22 C21 C20 120.0 . . ?
C22 C21 H21 120.0 . . ?
C20 C21 H21 120.0 . . ?
C21 C22 C23 120.0 . . ?
C21 C22 H22 120.0 . . ?
C23 C22 H22 120.0 . . ?
C22 C23 C24 120.0 . . ?
C22 C23 H23 120.0 . . ?
C24 C23 H23 120.0 . . ?
C23 C24 C19 120.0 . . ?
C23 C24 H24 120.0 . . ?
C19 C24 H24 120.0 . . ?
C26 C25 C30 120.0 . . ?
C26 C25 P2 118.3(4) . . ?
C30 C25 P2 121.7(4) . . ?
C27 C26 C25 120.0 . . ?
C27 C26 H26 120.0 . . ?
C25 C26 H26 120.0 . . ?
C28 C27 C26 120.0 . . ?
C28 C27 H27 120.0 . . ?
C26 C27 H27 120.0 . . ?
C27 C28 C29 120.0 . . ?
C27 C28 H28 120.0 . . ?
C29 C28 H28 120.0 . . ?
C30 C29 C28 120.0 . . ?
C30 C29 H29 120.0 . . ?
C28 C29 H29 120.0 . . ?
C29 C30 C25 120.0 . . ?
C29 C30 H30 120.0 . . ?
C25 C30 H30 120.0 . . ?
C32 C31 C36 120.0 . . ?
C32 C31 P2 118.0(4) . . ?
C36 C31 P2 121.9(4) . . ?
C33 C32 C31 120.0 . . ?
C33 C32 H32 120.0 . . ?
C31 C32 H32 120.0 . . ?
C32 C33 C34 120.0 . . ?
C32 C33 H33 120.0 . . ?
C34 C33 H33 120.0 . . ?
C35 C34 C33 120.0 . . ?
C35 C34 C34 121.1(9) . 2_657 ?
C33 C34 C34 118.9(9) . 2_657 ?
C34 C35 C36 120.0 . . ?
C34 C35 H35 120.0 . . ?
C36 C35 H35 120.0 . . ?
C35 C36 C31 120.0 . . ?
C35 C36 H36 120.0 . . ?
C31 C36 H36 120.0 . . ?
C38 C37 C42 120.0 . . ?
C38 C37 P2 120.3(6) . . ?
C42 C37 P2 119.7(6) . . ?
C39 C38 C37 120.0 . . ?
C39 C38 H38 120.0 . . ?
C37 C38 H38 120.0 . . ?
C38 C39 C40 120.0 . . ?
C38 C39 H39 120.0 . . ?
C40 C39 H39 120.0 . . ?
C41 C40 C39 120.0 . . ?
C41 C40 H40 120.0 . . ?
C39 C40 H40 120.0 . . ?
C42 C41 C40 120.0 . . ?
C42 C41 H41 120.0 . . ?
C40 C41 H41 120.0 . . ?
C41 C42 C37 120.0 . . ?
C41 C42 H42 120.0 . . ?
C37 C42 H42 120.0 . . ?
Cl1C C43 Cl2C 105.1(16) . . ?
Cl1B C43 Cl2C 94.4(15) . . ?
Cl1C C43 Cl2B 118.0(17) . . ?
Cl1B C43 Cl2B 108.2(16) . . ?
Cl1C C43 Cl2A 74.5(12) . . ?
Cl1B C43 Cl2A 63.8(10) . . ?
Cl2B C43 Cl2A 47.6(9) . . ?
Cl2C C43 Cl1A 124.7(17) . . ?
Cl2B C43 Cl1A 127.8(18) . . ?
Cl2A C43 Cl1A 96.6(12) . . ?
Cl1C C43 H43A 145.6 . . ?
Cl1B C43 H43A 152.2 . . ?
Cl2C C43 H43A 97.0 . . ?
Cl2B C43 H43A 77.3 . . ?
Cl2A C43 H43A 124.5 . . ?
Cl1A C43 H43A 116.6 . . ?
Cl1C C43 H43B 81.9 . . ?
Cl1B C43 H43B 83.2 . . ?
Cl2C C43 H43B 104.3 . . ?
Cl2B C43 H43B 121.3 . . ?
Cl2A C43 H43B 98.6 . . ?
Cl1A C43 H43B 97.1 . . ?
H43A C43 H43B 118.0 . . ?
Cl1C C43 H43C 98.7 . . ?
Cl1B C43 H43C 97.4 . . ?
Cl2C C43 H43C 88.5 . . ?
Cl2B C43 H43C 102.6 . . ?
Cl2A C43 H43C 91.8 . . ?
Cl1A C43 H43C 117.3 . . ?
H43A C43 H43C 108.1 . . ?
Cl1C C43 H43D 116.7 . . ?
Cl1B C43 H43D 126.5 . . ?
Cl2C C43 H43D 128.9 . . ?
Cl2B C43 H43D 107.9 . . ?
Cl2A C43 H43D 150.8 . . ?
Cl1A C43 H43D 88.2 . . ?
H43B C43 H43D 109.4 . . ?
H43C C43 H43D 111.6 . . ?
Cl1C C43 H43E 96.7 . . ?
Cl1B C43 H43E 95.9 . . ?
Cl2C C43 H43E 91.4 . . ?
Cl2B C43 H43E 105.7 . . ?
Cl2A C43 H43E 93.6 . . ?
Cl1A C43 H43E 114.4 . . ?
H43A C43 H43E 109.0 . . ?
H43D C43 H43E 110.7 . . ?
Cl1C C43 H43F 123.9 . . ?
Cl1B C43 H43F 133.5 . . ?
Cl2C C43 H43F 122.0 . . ?
Cl2B C43 H43F 101.4 . . ?
Cl2A C43 H43F 146.4 . . ?
Cl1A C43 H43F 95.2 . . ?
H43B C43 H43F 110.9 . . ?
H43C C43 H43F 110.3 . . ?
H43E C43 H43F 109.8 . . ?
Cl2C Cl2B C43 78.2(14) . . ?
Cl2C Cl2B H43A 99.2 . . ?
Cl2B Cl2C C43 80.3(15) . . ?
Cl3 C44 Cl4 121.0(15) . . ?
Cl3 C44 H44A 107.1 . . ?
Cl4 C44 H44A 107.1 . . ?
Cl3 C44 H44B 107.1 . . ?
Cl4 C44 H44B 107.1 . . ?
H44A C44 H44B 106.8 . . ?

loop_
_geom_bond_atom_site_label_1
_geom_bond_atom_site_label_2
_geom_bond_distance
_geom_bond_site_symmetry_2
_geom_bond_publ_flag
Au1 P1 2.267(3) . yes
Au1 S1 2.333(2) . yes
Au1 Au2 3.0368(5) . yes
Au2 P2 2.269(3) . yes
Au2 S1 2.336(2) . yes
S1 C1 1.772(5) . ?
P1 C13 1.799(7) . ?
P1 C7 1.799(9) . ?
P1 C19 1.823(8) . ?
P1 C7B 1.866(9) . ?
P2 C37 1.804(7) . ?
P2 C31 1.811(6) . ?
P2 C25 1.813(6) . ?
P3 F2 1.587(8) . ?
P3 F1 1.588(7) . ?
P3 F4 1.590(7) . ?
P3 F6 1.593(7) . ?
P3 F3 1.595(7) . ?
P3 F5 1.596(8) . ?
C1 C2 1.3900 . ?
C1 C6 1.3900 . ?
C2 C3 1.3900 . ?
C2 H2 0.9500 . ?
C3 C4 1.3900 . ?
C3 H3 0.9500 . ?
C4 C5 1.3900 . ?
C4 H4 0.9500 . ?
C5 C6 1.3900 . ?
C5 H5 0.9500 . ?
C6 H6 0.9500 . ?
C7 C8 1.3900 . ?
C7 C12 1.3900 . ?
C8 C9 1.3900 . ?
C8 H8 0.9500 . ?
C9 C10 1.3900 . ?
C9 H9 0.9500 . ?
C10 C11 1.3900 . ?
C10 C10 1.71(2) 2_755 ?
C11 C12 1.3900 . ?
C11 H11 0.9500 . ?
C12 H12 0.9500 . ?
C7B C8B 1.3900 . ?
C7B C12B 1.3900 . ?
C8B C9B 1.3900 . ?
C8B H8B 0.9500 . ?
C9B C10B 1.3900 . ?
C9B H9B 0.9500 . ?
C10B C11B 1.3900 . ?
C10B C10B 1.628(18) 2_755 ?
C11B C12B 1.3900 . ?
C11B H11B 0.9500 . ?
C12B H12B 0.9500 . ?
C13 C14 1.3900 . ?
C13 C18 1.3900 . ?
C14 C15 1.3900 . ?
C14 H14 0.9500 . ?
C15 C16 1.3900 . ?
C15 H15 0.9500 . ?
C16 C17 1.3900 . ?
C16 H16 0.9500 . ?
C17 C18 1.3900 . ?
C17 H17 0.9500 . ?
C18 H18 0.9500 . ?
C19 C20 1.3900 . ?
C19 C24 1.3900 . ?
C20 C21 1.3900 . ?
C20 H20 0.9500 . ?
C21 C22 1.3900 . ?
C21 H21 0.9500 . ?
C22 C23 1.3900 . ?
C22 H22 0.9500 . ?
C23 C24 1.3900 . ?
C23 H23 0.9500 . ?
C24 H24 0.9500 . ?
C25 C26 1.3900 . ?
C25 C30 1.3900 . ?
C26 C27 1.3900 . ?
C26 H26 0.9500 . ?
C27 C28 1.3900 . ?
C27 H27 0.9500 . ?
C28 C29 1.3900 . ?
C28 H28 0.9500 . ?
C29 C30 1.3900 . ?
C29 H29 0.9500 . ?
C30 H30 0.9500 . ?
C31 C32 1.3900 . ?
C31 C36 1.3900 . ?
C32 C33 1.3900 . ?
C32 H32 0.9500 . ?
C33 C34 1.3900 . ?
C33 H33 0.9500 . ?
C34 C35 1.3900 . ?
C35 C36 1.3900 . ?
C35 H35 0.9500 . ?
C36 H36 0.9500 . ?
C37 C38 1.3900 . ?
C37 C42 1.3900 . ?
C38 C39 1.3900 . ?
C38 H38 0.9500 . ?
C39 C40 1.3900 . ?
C39 H39 0.9500 . ?
C40 C41 1.3900 . ?
C40 H40 0.9500 . ?
C41 C42 1.3900 . ?
C41 H41 0.9500 . ?
C42 H42 0.9500 . ?
C43 Cl1C 1.72(2) . ?
C43 Cl1B 1.74(2) . ?
C43 Cl2C 1.804(19) . ?
C43 Cl2B 1.816(18) . ?
C43 Cl2A 1.82(2) . ?
C43 Cl1A 1.920(18) . ?
C43 H43A 0.7162 . ?
C43 H43B 1.1472 . ?
C43 H43C 1.1644 . ?
C43 H43D 0.7500 . ?
C43 H43E 1.2185 . ?
C43 H43F 0.7147 . ?
Cl2B Cl2C 0.67(2) . ?
Cl2B H43A 1.7996 . ?
C44 Cl3 1.594(17) . ?
C44 Cl4 1.664(16) . ?
C44 H44A 0.9900 . ?
C44 H44B 0.9900 . ?
